data_4078084
loop_
_publ_author_name
'Hu, Ping'
'Qiao, Ya-Lin'
'Wang, Jian-Qiang'
'Jin, Guo-Xin'

_publ_section_title
;
 Syntheses, Characterization, and Ethylene Polymerization of Titanium
 Complexes with Double-Duty Tridentate [ONN] Ligands
;
_journal_issue 8
_journal_name_full Organometallics
_journal_page_first 3241
_journal_paper_doi 10.1021/om300091e
_journal_volume 31
_journal_year 2012
_chemical_formula_sum 'C22 H23 Cl3 N2 O Ti'
_chemical_formula_weight 485.67
_chemical_name_systematic
; 
 ? 
;
_space_group_IT_number 14
_symmetry_cell_setting monoclinic
_symmetry_space_group_name_Hall '-P 2ybc'
_symmetry_space_group_name_H-M 'P 1 21/c 1'
_atom_sites_solution_hydrogens geom
_atom_sites_solution_primary direct
_atom_sites_solution_secondary difmap
_audit_creation_method SHELXL-97
_cell_angle_alpha 90.00
_cell_angle_beta 110.721(4)
_cell_angle_gamma 90.00
_cell_formula_units_Z 4
_cell_length_a 10.188(3)
_cell_length_b 17.884(5)
_cell_length_c 13.481(4)
_cell_measurement_reflns_used 930
_cell_measurement_temperature 293(2)
_cell_measurement_theta_max 24.13
_cell_measurement_theta_min 2.793
_cell_volume 2297.4(12)
_computing_cell_refinement 'Bruker SMART'
_computing_data_collection 'Bruker SMART'
_computing_data_reduction 'Bruker SHELXTL'
_computing_molecular_graphics 'Bruker SHELXTL'
_computing_publication_material 'Bruker SHELXTL'
_computing_structure_refinement 'SHELXL-97 (Sheldrick, 1997)'
_computing_structure_solution 'SHELXS-97 (Sheldrick, 1990)'
_diffrn_ambient_temperature 293(2)
_diffrn_measured_fraction_theta_full 0.995
_diffrn_measured_fraction_theta_max 0.995
_diffrn_measurement_device_type 'CCD area detector'
_diffrn_measurement_method 'phi and omega scans'
_diffrn_radiation_monochromator graphite
_diffrn_radiation_source 'fine-focus sealed tube'
_diffrn_radiation_type MoK\a
_diffrn_radiation_wavelength 0.71073
_diffrn_reflns_av_R_equivalents 0.0927
_diffrn_reflns_av_sigmaI/netI 0.0990
_diffrn_reflns_limit_h_max 12
_diffrn_reflns_limit_h_min -12
_diffrn_reflns_limit_k_max 20
_diffrn_reflns_limit_k_min -22
_diffrn_reflns_limit_l_max 13
_diffrn_reflns_limit_l_min -16
_diffrn_reflns_number 10272
_diffrn_reflns_theta_full 26.01
_diffrn_reflns_theta_max 26.01
_diffrn_reflns_theta_min 1.98
_diffrn_standards_decay_% 4.79
_exptl_absorpt_coefficient_mu 0.737
_exptl_absorpt_correction_T_max 0.9641
_exptl_absorpt_correction_T_min 0.8666
_exptl_absorpt_correction_type multi-scan
_exptl_absorpt_process_details sadabs
_exptl_crystal_colour 'dark red'
_exptl_crystal_density_diffrn 1.404
_exptl_crystal_density_method 'not measured'
_exptl_crystal_description prism
_exptl_crystal_F_000 1000
_exptl_crystal_size_max 0.20
_exptl_crystal_size_mid 0.10
_exptl_crystal_size_min 0.05
_refine_diff_density_max 0.569
_refine_diff_density_min -0.650
_refine_diff_density_rms 0.084
_refine_ls_extinction_method none
_refine_ls_goodness_of_fit_ref 0.888
_refine_ls_hydrogen_treatment constr
_refine_ls_matrix_type full
_refine_ls_number_parameters 266
_refine_ls_number_reflns 4502
_refine_ls_number_restraints 0
_refine_ls_restrained_S_all 0.888
_refine_ls_R_factor_all 0.0816
_refine_ls_R_factor_gt 0.0491
_refine_ls_shift/su_max 0.000
_refine_ls_shift/su_mean 0.000
_refine_ls_structure_factor_coef Fsqd
_refine_ls_weighting_details 'calc w=1/[\s^2^(Fo^2^)+(0.0543P)^2^+0.0000P] where P=(Fo^2^+2Fc^2^)/3'
_refine_ls_weighting_scheme calc
_refine_ls_wR_factor_gt 0.1101
_refine_ls_wR_factor_ref 0.1203
_reflns_number_gt 2796
_reflns_number_total 4502
_reflns_threshold_expression >2sigma(I)
_cod_data_source_file om300091e_si_001.cif
_cod_data_source_block 1
_cod_depositor_comments
;
The following automatic conversions were performed:

'_symmetry_cell_setting' value 'Monoclinic' changed to 'monoclinic'
according to /home/saulius/struct/CIF-dictionaries/cif_core.dic
dictionary named 'cif_core.dic' version 2.4.1 from 2010-06-29.

Automatic conversion script
Id: cif_fix_values 1715 2011-07-08 13:25:40Z adriana 
;
_cod_original_sg_symbol_H-M P2(1)/c
_cod_database_code 4078084

loop_
_symmetry_equiv_pos_as_xyz
'x, y, z'
'-x, y+1/2, -z+1/2'
'-x, -y, -z'
'x, -y-1/2, z-1/2'

loop_
_atom_site_label
_atom_site_type_symbol
_atom_site_fract_x
_atom_site_fract_y
_atom_site_fract_z
_atom_site_U_iso_or_equiv
_atom_site_adp_type
_atom_site_occupancy
_atom_site_symmetry_multiplicity
_atom_site_calc_flag
_atom_site_refinement_flags
Ti1 Ti 0.76709(6) 0.82103(3) 0.10212(5) 0.03464(17) Uani 1 1 d .
O1 O 0.7185(2) 0.91925(12) 0.11945(18) 0.0438(6) Uani 1 1 d .
Cl1 Cl 0.56757(9) 0.80421(5) -0.04324(7) 0.0495(2) Uani 1 1 d .
Cl2 Cl 0.68796(10) 0.75415(6) 0.21089(8) 0.0574(3) Uani 1 1 d .
Cl3 Cl 0.99243(9) 0.83089(5) 0.22657(7) 0.0493(2) Uani 1 1 d .
N1 N 0.8344(2) 0.88127(14) -0.0072(2) 0.0323(6) Uani 1 1 d .
N2 N 0.8732(3) 0.74140(14) 0.0190(2) 0.0315(6) Uani 1 1 d .
C1 C 0.7287(4) 0.97454(18) 0.0550(3) 0.0406(8) Uani 1 1 d .
C2 C 0.6791(4) 1.0459(2) 0.0487(3) 0.0506(10) Uani 1 1 d .
H2 H 0.6325 1.0618 0.0931 0.061 Uiso 1 1 calc R
C3 C 0.6995(4) 1.0948(2) -0.0253(4) 0.0622(11) Uani 1 1 d .
H3 H 0.6662 1.1435 -0.0284 0.075 Uiso 1 1 calc R
C4 C 0.7664(4) 1.0749(2) -0.0942(3) 0.0571(10) Uani 1 1 d .
H4 H 0.7785 1.1095 -0.1416 0.069 Uiso 1 1 calc R
C5 C 0.8156(3) 1.00172(19) -0.0915(3) 0.0412(8) Uani 1 1 d .
C6 C 0.8823(4) 0.9685(2) -0.1571(3) 0.0476(9) Uani 1 1 d .
H6 H 0.9032 0.9979 -0.2065 0.057 Uiso 1 1 calc R
C7 C 0.9165(3) 0.8942(2) -0.1493(3) 0.0434(8) Uani 1 1 d .
H7 H 0.9573 0.8731 -0.1945 0.052 Uiso 1 1 calc R
C8 C 0.8898(3) 0.85020(18) -0.0727(2) 0.0342(7) Uani 1 1 d .
C9 C 0.7967(3) 0.95304(18) -0.0159(3) 0.0365(8) Uani 1 1 d .
C10 C 0.9133(3) 0.77087(17) -0.0522(3) 0.0339(7) Uani 1 1 d .
H10 H 0.9562 0.7422 -0.0896 0.041 Uiso 1 1 calc R
C11 C 0.9181(3) 0.66508(17) 0.0524(3) 0.0371(8) Uani 1 1 d .
C12 C 1.0611(4) 0.6516(2) 0.1066(3) 0.0433(8) Uani 1 1 d .
C13 C 1.0978(4) 0.5790(2) 0.1443(3) 0.0544(10) Uani 1 1 d .
H13 H 1.1914 0.5684 0.1826 0.065 Uiso 1 1 calc R
C14 C 1.0012(5) 0.5231(2) 0.1271(3) 0.0629(12) Uani 1 1 d .
H14 H 1.0287 0.4755 0.1543 0.076 Uiso 1 1 calc R
C15 C 0.8629(5) 0.5378(2) 0.0693(4) 0.0595(11) Uani 1 1 d .
H15 H 0.7978 0.4992 0.0560 0.071 Uiso 1 1 calc R
C16 C 0.8176(4) 0.60863(19) 0.0301(3) 0.0472(9) Uani 1 1 d .
C17 C 1.1768(4) 0.7077(2) 0.1210(3) 0.0524(10) Uani 1 1 d .
H17 H 1.1335 0.7569 0.1005 0.063 Uiso 1 1 calc R
C18 C 1.2558(4) 0.6879(2) 0.0455(4) 0.0771(14) Uani 1 1 d .
H18A H 1.2951 0.6387 0.0617 0.116 Uiso 1 1 calc R
H18B H 1.3296 0.7235 0.0544 0.116 Uiso 1 1 calc R
H18C H 1.1916 0.6893 -0.0265 0.116 Uiso 1 1 calc R
C19 C 1.2802(5) 0.7131(3) 0.2351(4) 0.0973(18) Uani 1 1 d .
H19A H 1.2292 0.7184 0.2825 0.146 Uiso 1 1 calc R
H19B H 1.3400 0.7558 0.2418 0.146 Uiso 1 1 calc R
H19C H 1.3363 0.6686 0.2527 0.146 Uiso 1 1 calc R
C20 C 0.6663(4) 0.6196(2) -0.0425(4) 0.0699(14) Uani 1 1 d .
H20 H 0.6551 0.6725 -0.0630 0.084 Uiso 1 1 calc R
C21 C 0.6298(5) 0.5736(3) -0.1445(4) 0.0835(14) Uani 1 1 d .
H21A H 0.6902 0.5879 -0.1821 0.125 Uiso 1 1 calc R
H21B H 0.5339 0.5826 -0.1883 0.125 Uiso 1 1 calc R
H21C H 0.6426 0.5214 -0.1270 0.125 Uiso 1 1 calc R
C22 C 0.5627(5) 0.6027(3) 0.0131(5) 0.121(3) Uani 1 1 d .
H22A H 0.5820 0.5541 0.0452 0.182 Uiso 1 1 calc R
H22B H 0.4688 0.6038 -0.0378 0.182 Uiso 1 1 calc R
H22C H 0.5720 0.6397 0.0668 0.182 Uiso 1 1 calc R

loop_
_atom_site_aniso_label
_atom_site_aniso_U_11
_atom_site_aniso_U_22
_atom_site_aniso_U_33
_atom_site_aniso_U_23
_atom_site_aniso_U_13
_atom_site_aniso_U_12
Ti1 0.0419(3) 0.0370(3) 0.0308(3) 0.0017(3) 0.0199(3) 0.0038(3)
O1 0.0609(15) 0.0402(13) 0.0431(14) 0.0002(11) 0.0344(12) 0.0071(11)
Cl1 0.0404(5) 0.0589(6) 0.0466(5) -0.0016(4) 0.0121(4) 0.0106(4)
Cl2 0.0631(6) 0.0696(7) 0.0474(6) 0.0115(5) 0.0292(5) -0.0100(5)
Cl3 0.0486(5) 0.0637(6) 0.0362(5) -0.0051(4) 0.0157(4) -0.0051(4)
N1 0.0370(14) 0.0345(15) 0.0301(15) 0.0008(11) 0.0178(12) 0.0056(11)
N2 0.0317(13) 0.0322(14) 0.0325(14) -0.0031(12) 0.0137(12) 0.0024(11)
C1 0.0455(19) 0.0372(19) 0.044(2) -0.0013(16) 0.0221(17) 0.0029(16)
C2 0.060(2) 0.039(2) 0.062(3) -0.0043(18) 0.033(2) 0.0062(17)
C3 0.075(3) 0.039(2) 0.083(3) 0.006(2) 0.040(3) 0.0122(19)
C4 0.075(3) 0.040(2) 0.063(3) 0.0127(19) 0.032(2) 0.0055(19)
C5 0.045(2) 0.0404(19) 0.041(2) 0.0049(16) 0.0184(17) 0.0001(15)
C6 0.059(2) 0.048(2) 0.042(2) 0.0100(17) 0.0268(19) -0.0011(18)
C7 0.051(2) 0.050(2) 0.036(2) 0.0020(16) 0.0246(18) 0.0000(17)
C8 0.0351(17) 0.0382(18) 0.0326(18) 0.0007(14) 0.0160(15) 0.0036(14)
C9 0.0376(17) 0.0363(18) 0.0380(19) 0.0014(15) 0.0162(16) 0.0051(14)
C10 0.0325(17) 0.0392(18) 0.0338(18) -0.0033(15) 0.0163(15) 0.0037(14)
C11 0.0468(19) 0.0357(18) 0.0375(19) 0.0027(15) 0.0256(17) 0.0085(15)
C12 0.056(2) 0.045(2) 0.0352(19) 0.0003(16) 0.0242(18) 0.0104(17)
C13 0.074(3) 0.048(2) 0.044(2) 0.0082(18) 0.025(2) 0.027(2)
C14 0.108(4) 0.039(2) 0.064(3) 0.013(2) 0.058(3) 0.022(2)
C15 0.086(3) 0.038(2) 0.081(3) -0.004(2) 0.063(3) -0.002(2)
C16 0.057(2) 0.036(2) 0.067(3) -0.0056(18) 0.043(2) -0.0004(17)
C17 0.043(2) 0.052(2) 0.055(2) 0.0034(19) 0.0078(19) 0.0119(17)
C18 0.055(2) 0.065(3) 0.124(4) 0.009(3) 0.048(3) 0.011(2)
C19 0.076(3) 0.090(4) 0.091(4) 0.003(3) -0.013(3) 0.015(3)
C20 0.055(2) 0.039(2) 0.133(4) -0.013(2) 0.055(3) -0.0054(19)
C21 0.076(3) 0.084(4) 0.089(4) -0.006(3) 0.028(3) 0.002(3)
C22 0.099(4) 0.116(5) 0.194(7) -0.077(5) 0.108(5) -0.051(3)

loop_
_atom_type_symbol
_atom_type_description
_atom_type_scat_dispersion_real
_atom_type_scat_dispersion_imag
_atom_type_scat_source
C C 0.0033 0.0016 'International Tables Vol C Tables 4.2.6.8 and 6.1.1.4'
H H 0.0000 0.0000 'International Tables Vol C Tables 4.2.6.8 and 6.1.1.4'
N N 0.0061 0.0033 'International Tables Vol C Tables 4.2.6.8 and 6.1.1.4'
O O 0.0106 0.0060 'International Tables Vol C Tables 4.2.6.8 and 6.1.1.4'
Cl Cl 0.1484 0.1585 'International Tables Vol C Tables 4.2.6.8 and 6.1.1.4'
Ti Ti 0.2776 0.4457 'International Tables Vol C Tables 4.2.6.8 and 6.1.1.4'

loop_
_geom_angle_atom_site_label_1
_geom_angle_atom_site_label_2
_geom_angle_atom_site_label_3
_geom_angle
O1 Ti1 N1 76.95(9)
O1 Ti1 Cl2 104.31(8)
N1 Ti1 Cl2 177.09(8)
O1 Ti1 Cl1 92.08(8)
N1 Ti1 Cl1 83.09(8)
Cl2 Ti1 Cl1 94.22(5)
O1 Ti1 N2 146.65(9)
N1 Ti1 N2 69.75(9)
Cl2 Ti1 N2 109.05(7)
Cl1 Ti1 N2 85.97(7)
O1 Ti1 Cl3 94.39(8)
N1 Ti1 Cl3 89.06(7)
Cl2 Ti1 Cl3 93.45(4)
Cl1 Ti1 Cl3 168.44(4)
N2 Ti1 Cl3 83.35(7)
C1 O1 Ti1 121.89(19)
C8 N1 C9 121.5(3)
C8 N1 Ti1 124.5(2)
C9 N1 Ti1 113.28(19)
C10 N2 C11 117.9(2)
C10 N2 Ti1 116.0(2)
C11 N2 Ti1 125.29(19)
O1 C1 C2 128.1(3)
O1 C1 C9 113.8(3)
C2 C1 C9 118.1(3)
C1 C2 C3 119.0(3)
C4 C3 C2 123.6(4)
C3 C4 C5 118.9(4)
C4 C5 C9 117.3(3)
C4 C5 C6 128.4(3)
C9 C5 C6 114.2(3)
C7 C6 C5 121.5(3)
C6 C7 C8 119.5(3)
N1 C8 C7 119.7(3)
N1 C8 C10 111.4(3)
C7 C8 C10 129.0(3)
N1 C9 C5 123.5(3)
N1 C9 C1 113.3(3)
C5 C9 C1 123.1(3)
N2 C10 C8 118.1(3)
C16 C11 C12 122.5(3)
C16 C11 N2 119.0(3)
C12 C11 N2 118.5(3)
C13 C12 C11 116.5(3)
C13 C12 C17 118.4(3)
C11 C12 C17 125.0(3)
C14 C13 C12 122.3(4)
C13 C14 C15 119.4(4)
C14 C15 C16 121.8(4)
C15 C16 C11 117.3(4)
C15 C16 C20 119.3(3)
C11 C16 C20 123.1(3)
C12 C17 C19 113.6(4)
C12 C17 C18 109.2(3)
C19 C17 C18 110.1(3)
C16 C20 C22 112.3(4)
C16 C20 C21 112.2(3)
C22 C20 C21 110.1(4)

loop_
_geom_bond_atom_site_label_1
_geom_bond_atom_site_label_2
_geom_bond_distance
Ti1 O1 1.862(2)
Ti1 N1 2.126(3)
Ti1 Cl2 2.2510(11)
Ti1 Cl1 2.2900(12)
Ti1 N2 2.305(2)
Ti1 Cl3 2.3218(12)
O1 C1 1.344(4)
N1 C8 1.326(4)
N1 C9 1.333(4)
N2 C10 1.281(4)
N2 C11 1.459(4)
C1 C2 1.364(5)
C1 C9 1.418(4)
C2 C3 1.397(5)
C3 C4 1.378(5)
C4 C5 1.397(5)
C5 C9 1.405(4)
C5 C6 1.423(5)
C6 C7 1.368(5)
C7 C8 1.400(4)
C8 C10 1.449(4)
C11 C16 1.393(5)
C11 C12 1.400(5)
C12 C13 1.396(5)
C12 C17 1.508(5)
C13 C14 1.363(5)
C14 C15 1.372(6)
C15 C16 1.387(5)
C16 C20 1.518(6)
C17 C19 1.529(6)
C17 C18 1.545(5)
C20 C22 1.525(6)
C20 C21 1.531(6)
